data_7152155
loop_
_publ_author_name
'Li, Xin'
'Xue, Xiao-Song'
'Liu, Cong'
'Wang, Bin'
'Tan, Bo-Xuan'
'Jin, Jia-Lu'
'Zhang, Yue-Yan'
'Dong, Nan'
'Cheng, Jin-Pei'

_publ_section_title
;
 Asymmetric Michael addition reactions of 3-substituted
 benzofuran-2(3H)-ones to nitroolefins catalyzed by a bifunctional
 tertiary-amine thiourea.
;
_journal_issue 2
_journal_name_full 'Organic &amp; biomolecular chemistry'
_journal_page_first 413
_journal_page_last 420
_journal_paper_doi 10.1039/c1ob06518a
_journal_volume 10
_journal_year 2012
_chemical_formula_moiety 'C17 H14 Cl N O4'
_chemical_formula_sum 'C17 H14 Cl N O4'
_chemical_formula_weight 331.74
_chemical_name_systematic
;
?
;
_space_group_IT_number 4
_symmetry_cell_setting monoclinic
_symmetry_space_group_name_Hall 'P 2yb'
_symmetry_space_group_name_H-M 'P 1 21 1'
_atom_sites_solution_hydrogens geom
_atom_sites_solution_primary direct
_atom_sites_solution_secondary difmap
_audit_creation_method SHELXL-97
_cell_angle_alpha 90.00
_cell_angle_beta 93.356(7)
_cell_angle_gamma 90.00
_cell_formula_units_Z 4
_cell_length_a 14.2170(14)
_cell_length_b 7.4840(8)
_cell_length_c 14.4870(15)
_cell_measurement_reflns_used 5192
_cell_measurement_temperature 113(2)
_cell_measurement_theta_max 28.00
_cell_measurement_theta_min 2.00
_cell_volume 1538.8(3)
_computing_cell_refinement 'CrystalClear-SM Expert 2.0 r2'
_computing_data_collection 'CrystalClear-SM Expert 2.0 r2 (Rigaku, 2009)'
_computing_data_reduction 'CrystalClear-SM Expert 2.0 r2'
_computing_molecular_graphics 'CrystalStructure 4.0'
_computing_publication_material 'CrystalStructure 4.0 (Rigaku, 2009)'
_computing_structure_refinement 'SHELXL-97 (Sheldrick, 1997)'
_computing_structure_solution 'SHELXS-97 (Sheldrick, 1990)'
_diffrn_ambient_temperature 113(2)
_diffrn_detector_area_resol_mean 14.222
_diffrn_measured_fraction_theta_full 0.999
_diffrn_measured_fraction_theta_max 0.999
_diffrn_measurement_device_type 'Rigaku Saturn724 CCD'
_diffrn_measurement_method \w
_diffrn_radiation_monochromator multilayer
_diffrn_radiation_source 'rotating anode'
_diffrn_radiation_type MoK\a
_diffrn_radiation_wavelength 0.71075
_diffrn_reflns_av_R_equivalents 0.0515
_diffrn_reflns_av_sigmaI/netI 0.0848
_diffrn_reflns_limit_h_max 18
_diffrn_reflns_limit_h_min -18
_diffrn_reflns_limit_k_max 9
_diffrn_reflns_limit_k_min -9
_diffrn_reflns_limit_l_max 19
_diffrn_reflns_limit_l_min -18
_diffrn_reflns_number 17795
_diffrn_reflns_theta_full 27.89
_diffrn_reflns_theta_max 27.89
_diffrn_reflns_theta_min 1.43
_diffrn_standards_decay_% 0
_diffrn_standards_interval_count 0
_diffrn_standards_interval_time 0
_diffrn_standards_number 0
_exptl_absorpt_coefficient_mu 0.268
_exptl_absorpt_correction_T_max 0.9533
_exptl_absorpt_correction_T_min 0.9433
_exptl_absorpt_correction_type multi-scan
_exptl_absorpt_process_details CrystalClear
_exptl_crystal_colour colorless
_exptl_crystal_density_diffrn 1.432
_exptl_crystal_density_method 'not measured'
_exptl_crystal_description prism
_exptl_crystal_F_000 688
_exptl_crystal_size_max 0.22
_exptl_crystal_size_mid 0.20
_exptl_crystal_size_min 0.18
_refine_diff_density_max 0.241
_refine_diff_density_min -0.246
_refine_diff_density_rms 0.055
_refine_ls_abs_structure_details 'Flack H D (1983), Acta Cryst. A39, 876-881'
_refine_ls_abs_structure_Flack -0.02(5)
_refine_ls_extinction_method none
_refine_ls_goodness_of_fit_ref 0.967
_refine_ls_hydrogen_treatment constr
_refine_ls_matrix_type full
_refine_ls_number_parameters 417
_refine_ls_number_reflns 7202
_refine_ls_number_restraints 1
_refine_ls_restrained_S_all 0.967
_refine_ls_R_factor_all 0.0662
_refine_ls_R_factor_gt 0.0487
_refine_ls_shift/su_max 0.000
_refine_ls_shift/su_mean 0.000
_refine_ls_structure_factor_coef Fsqd
_refine_ls_weighting_details 'calc w=1/[\s^2^(Fo^2^)+(0.0274P)^2^+0.0000P] where P=(Fo^2^+2Fc^2^)/3'
_refine_ls_weighting_scheme calc
_refine_ls_wR_factor_gt 0.0769
_refine_ls_wR_factor_ref 0.0837
_reflns_number_gt 5649
_reflns_number_total 7202
_reflns_threshold_expression >2sigma(I)
_cod_data_source_file c1ob06518a.txt
_cod_data_source_block shelxl
_cod_database_code 7152155

loop_
_symmetry_equiv_pos_as_xyz
'x, y, z'
'-x, y+1/2, -z'

loop_
_atom_site_label
_atom_site_type_symbol
_atom_site_fract_x
_atom_site_fract_y
_atom_site_fract_z
_atom_site_U_iso_or_equiv
_atom_site_adp_type
_atom_site_occupancy
_atom_site_symmetry_multiplicity
_atom_site_calc_flag
_atom_site_refinement_flags
Cl1 Cl 0.17377(5) 0.94718(9) 0.97997(4) 0.03131(15) Uani 1 1 d .
Cl2 Cl 0.74470(5) 0.95604(10) 0.42807(4) 0.03419(16) Uani 1 1 d .
O1 O 0.36177(13) 0.2715(3) 0.96144(12) 0.0302(5) Uani 1 1 d .
O2 O 0.33314(13) 0.2227(2) 1.10988(12) 0.0338(5) Uani 1 1 d .
O3 O 0.15451(13) 0.8099(3) 1.21708(12) 0.0343(5) Uani 1 1 d .
O4 O 0.06459(13) 0.5755(3) 1.20983(13) 0.0382(5) Uani 1 1 d .
O5 O 0.83754(13) 0.3062(2) 0.57910(12) 0.0270(4) Uani 1 1 d .
O6 O 0.68914(13) 0.2089(2) 0.58635(12) 0.0309(4) Uani 1 1 d .
O7 O 0.47897(13) 0.4376(3) 0.36073(11) 0.0406(5) Uani 1 1 d .
O8 O 0.52443(12) 0.7139(3) 0.37537(12) 0.0313(5) Uani 1 1 d .
N1 N 0.14082(16) 0.6495(3) 1.20346(14) 0.0269(5) Uani 1 1 d .
N2 N 0.52029(14) 0.5587(3) 0.40275(14) 0.0260(5) Uani 1 1 d .
C1 C 0.34609(19) 0.3289(4) 1.05015(19) 0.0263(6) Uani 1 1 d .
C2 C 0.34837(18) 0.5329(4) 1.05512(17) 0.0228(6) Uani 1 1 d .
C3 C 0.36914(16) 0.5804(4) 0.95748(16) 0.0223(6) Uani 1 1 d .
C4 C 0.37648(17) 0.4244(4) 0.90756(16) 0.0276(6) Uani 1 1 d .
C5 C 0.39588(17) 0.4183(4) 0.81591(17) 0.0316(7) Uani 1 1 d .
H5 H 0.3994 0.3088 0.7832 0.038 Uiso 1 1 calc R
C6 C 0.41001(18) 0.5819(5) 0.77409(18) 0.0360(7) Uani 1 1 d .
H6 H 0.4234 0.5852 0.7106 0.043 Uiso 1 1 calc R
C7 C 0.40510(18) 0.7392(4) 0.82215(18) 0.0336(7) Uani 1 1 d .
H7 H 0.4161 0.8489 0.7915 0.040 Uiso 1 1 calc R
C8 C 0.38429(17) 0.7414(4) 0.91500(17) 0.0283(6) Uani 1 1 d .
H8 H 0.3807 0.8508 0.9479 0.034 Uiso 1 1 calc R
C9 C 0.42706(18) 0.5925(4) 1.12555(17) 0.0315(6) Uani 1 1 d .
H9A H 0.4233 0.7220 1.1347 0.038 Uiso 1 1 calc R
H9B H 0.4884 0.5621 1.1024 0.038 Uiso 1 1 calc R
H9C H 0.4197 0.5316 1.1846 0.038 Uiso 1 1 calc R
C10 C 0.25208(17) 0.6104(3) 1.08260(16) 0.0208(6) Uani 1 1 d .
H10 H 0.2615 0.7422 1.0899 0.025 Uiso 1 1 calc R
C11 C 0.22296(17) 0.5411(3) 1.17683(16) 0.0243(6) Uani 1 1 d .
H11A H 0.2054 0.4133 1.1722 0.029 Uiso 1 1 calc R
H11B H 0.2759 0.5537 1.2239 0.029 Uiso 1 1 calc R
C12 C 0.17306(16) 0.5866(3) 1.00774(15) 0.0186(5) Uani 1 1 d .
C13 C 0.13485(17) 0.7282(3) 0.95699(17) 0.0218(6) Uani 1 1 d .
C14 C 0.06473(18) 0.7064(4) 0.88718(16) 0.0271(6) Uani 1 1 d .
H14 H 0.0400 0.8069 0.8538 0.033 Uiso 1 1 calc R
C15 C 0.03154(18) 0.5379(4) 0.86700(18) 0.0309(7) Uani 1 1 d .
H15 H -0.0152 0.5209 0.8183 0.037 Uiso 1 1 calc R
C16 C 0.06612(19) 0.3928(3) 0.91757(18) 0.0298(7) Uani 1 1 d .
H16 H 0.0421 0.2765 0.9046 0.036 Uiso 1 1 calc R
C17 C 0.13608(16) 0.4178(3) 0.98727(16) 0.0228(6) Uani 1 1 d .
H17 H 0.1593 0.3176 1.0218 0.027 Uiso 1 1 calc R
C18 C 0.74302(19) 0.3328(4) 0.58649(17) 0.0236(6) Uani 1 1 d .
C19 C 0.72177(17) 0.5327(3) 0.59620(17) 0.0217(6) Uani 1 1 d .
C20 C 0.82057(18) 0.6085(4) 0.60258(16) 0.0220(6) Uani 1 1 d .
C21 C 0.88296(17) 0.4706(4) 0.59121(15) 0.0239(6) Uani 1 1 d .
C22 C 0.97933(18) 0.4906(4) 0.59093(17) 0.0321(7) Uani 1 1 d .
H22 H 1.0204 0.3927 0.5822 0.039 Uiso 1 1 calc R
C23 C 1.0122(2) 0.6642(4) 0.60432(18) 0.0349(7) Uani 1 1 d .
H23 H 1.0779 0.6866 0.6034 0.042 Uiso 1 1 calc R
C24 C 0.9522(2) 0.8045(4) 0.61880(17) 0.0336(7) Uani 1 1 d .
H24 H 0.9774 0.9206 0.6300 0.040 Uiso 1 1 calc R
C25 C 0.85501(19) 0.7789(4) 0.61720(16) 0.0288(6) Uani 1 1 d .
H25 H 0.8136 0.8763 0.6260 0.035 Uiso 1 1 calc R
C26 C 0.66677(18) 0.5628(4) 0.68293(16) 0.0290(6) Uani 1 1 d .
H26A H 0.6472 0.6882 0.6857 0.035 Uiso 1 1 calc R
H26B H 0.7071 0.5337 0.7381 0.035 Uiso 1 1 calc R
H26C H 0.6109 0.4858 0.6804 0.035 Uiso 1 1 calc R
C27 C 0.66573(17) 0.6058(3) 0.50758(16) 0.0221(6) Uani 1 1 d .
H27 H 0.6534 0.7353 0.5188 0.027 Uiso 1 1 calc R
C28 C 0.56933(17) 0.5141(3) 0.49439(17) 0.0271(6) Uani 1 1 d .
H28A H 0.5779 0.3830 0.4990 0.032 Uiso 1 1 calc R
H28B H 0.5293 0.5518 0.5446 0.032 Uiso 1 1 calc R
C29 C 0.72099(16) 0.5946(3) 0.42101(15) 0.0182(5) Uani 1 1 d .
C30 C 0.76036(17) 0.7439(3) 0.38170(17) 0.0232(6) Uani 1 1 d .
C31 C 0.81259(18) 0.7322(4) 0.30404(17) 0.0291(6) Uani 1 1 d .
H31 H 0.8390 0.8369 0.2789 0.035 Uiso 1 1 calc R
C32 C 0.82608(18) 0.5700(4) 0.26373(17) 0.0298(6) Uani 1 1 d .
H32 H 0.8626 0.5615 0.2110 0.036 Uiso 1 1 calc R
C33 C 0.78669(18) 0.4186(4) 0.29947(16) 0.0272(6) Uani 1 1 d .
H33 H 0.7954 0.3058 0.2712 0.033 Uiso 1 1 calc R
C34 C 0.73434(16) 0.4319(4) 0.37687(15) 0.0222(5) Uani 1 1 d .
H34 H 0.7067 0.3271 0.4005 0.027 Uiso 1 1 calc R

loop_
_atom_site_aniso_label
_atom_site_aniso_U_11
_atom_site_aniso_U_22
_atom_site_aniso_U_33
_atom_site_aniso_U_23
_atom_site_aniso_U_13
_atom_site_aniso_U_12
Cl1 0.0409(4) 0.0190(3) 0.0335(3) 0.0030(3) -0.0023(3) -0.0019(3)
Cl2 0.0477(4) 0.0196(3) 0.0352(4) -0.0013(3) 0.0011(3) -0.0016(3)
O1 0.0333(11) 0.0317(11) 0.0256(10) 0.0001(9) 0.0028(8) 0.0073(9)
O2 0.0364(12) 0.0318(11) 0.0337(11) 0.0067(10) 0.0069(9) 0.0081(9)
O3 0.0407(12) 0.0321(12) 0.0301(11) -0.0082(9) 0.0006(9) 0.0055(9)
O4 0.0237(10) 0.0517(13) 0.0398(11) 0.0112(10) 0.0077(8) -0.0048(10)
O5 0.0253(10) 0.0295(11) 0.0263(10) 0.0000(9) 0.0028(8) 0.0065(8)
O6 0.0337(11) 0.0254(11) 0.0343(11) 0.0008(9) 0.0073(9) -0.0027(9)
O7 0.0423(12) 0.0465(12) 0.0323(11) -0.0126(12) -0.0038(9) -0.0069(12)
O8 0.0246(10) 0.0379(12) 0.0313(11) 0.0079(9) 0.0020(8) 0.0019(9)
N1 0.0264(13) 0.0366(15) 0.0177(12) 0.0047(10) 0.0023(9) 0.0045(11)
N2 0.0167(11) 0.0419(15) 0.0199(11) -0.0025(11) 0.0044(9) 0.0041(11)
C1 0.0220(14) 0.0311(16) 0.0259(15) 0.0033(13) 0.0027(12) 0.0053(12)
C2 0.0249(14) 0.0278(15) 0.0155(13) 0.0010(11) 0.0004(10) -0.0001(12)
C3 0.0156(12) 0.0343(16) 0.0171(13) 0.0014(12) 0.0030(10) -0.0020(12)
C4 0.0229(13) 0.0377(18) 0.0223(13) 0.0011(14) 0.0015(10) 0.0030(13)
C5 0.0247(14) 0.046(2) 0.0242(14) -0.0074(14) -0.0024(11) 0.0080(14)
C6 0.0226(14) 0.066(2) 0.0197(14) 0.0045(16) 0.0027(11) 0.0048(15)
C7 0.0223(14) 0.052(2) 0.0263(15) 0.0129(15) 0.0018(11) -0.0061(14)
C8 0.0229(14) 0.0356(17) 0.0262(14) 0.0022(13) 0.0004(11) -0.0029(13)
C9 0.0226(14) 0.0460(18) 0.0257(14) 0.0013(13) 0.0005(11) -0.0024(14)
C10 0.0254(14) 0.0207(14) 0.0162(12) 0.0020(10) 0.0011(10) 0.0045(11)
C11 0.0248(14) 0.0282(15) 0.0203(13) -0.0015(11) 0.0052(11) 0.0088(12)
C12 0.0187(12) 0.0182(13) 0.0191(13) -0.0020(11) 0.0030(10) -0.0008(11)
C13 0.0242(13) 0.0203(14) 0.0213(13) -0.0009(11) 0.0040(10) -0.0032(11)
C14 0.0261(15) 0.0341(16) 0.0212(14) 0.0042(12) 0.0011(11) 0.0004(13)
C15 0.0227(14) 0.0461(18) 0.0236(14) -0.0045(13) -0.0021(11) -0.0079(13)
C16 0.0275(15) 0.0264(16) 0.0358(16) -0.0069(12) 0.0051(12) -0.0047(12)
C17 0.0229(13) 0.0206(15) 0.0253(13) -0.0002(12) 0.0041(10) -0.0032(11)
C18 0.0261(15) 0.0289(15) 0.0161(13) -0.0010(12) 0.0044(11) 0.0036(12)
C19 0.0223(13) 0.0266(15) 0.0166(13) -0.0014(11) 0.0052(10) 0.0047(12)
C20 0.0254(14) 0.0288(15) 0.0113(12) -0.0042(11) -0.0030(10) 0.0012(12)
C21 0.0261(13) 0.0294(16) 0.0160(12) -0.0010(12) 0.0003(10) -0.0009(13)
C22 0.0275(15) 0.048(2) 0.0213(14) -0.0024(13) 0.0010(11) 0.0045(13)
C23 0.0261(16) 0.053(2) 0.0253(15) -0.0058(14) 0.0015(12) -0.0072(14)
C24 0.0386(17) 0.0407(18) 0.0212(15) -0.0065(13) 0.0000(12) -0.0114(15)
C25 0.0338(16) 0.0309(16) 0.0216(14) -0.0043(12) -0.0004(12) -0.0023(13)
C26 0.0348(16) 0.0334(15) 0.0195(13) 0.0000(13) 0.0058(11) 0.0072(14)
C27 0.0224(13) 0.0224(14) 0.0217(13) -0.0021(11) 0.0026(10) 0.0024(11)
C28 0.0242(14) 0.0347(17) 0.0223(14) 0.0024(11) 0.0017(11) -0.0007(12)
C29 0.0182(12) 0.0201(13) 0.0162(12) 0.0011(11) -0.0005(9) 0.0020(11)
C30 0.0247(13) 0.0233(15) 0.0209(13) -0.0043(11) -0.0039(10) 0.0005(11)
C31 0.0281(15) 0.0366(17) 0.0228(14) 0.0018(13) 0.0034(11) -0.0059(13)
C32 0.0255(14) 0.0455(18) 0.0187(13) -0.0036(14) 0.0047(11) -0.0004(14)
C33 0.0306(14) 0.0304(17) 0.0202(13) -0.0084(12) -0.0030(11) 0.0051(13)
C34 0.0241(13) 0.0234(14) 0.0190(12) -0.0049(12) -0.0001(9) -0.0023(12)

loop_
_atom_type_symbol
_atom_type_description
_atom_type_scat_dispersion_real
_atom_type_scat_dispersion_imag
_atom_type_scat_source
C C 0.0033 0.0016 'International Tables Vol C Tables 4.2.6.8 and 6.1.1.4'
H H 0.0000 0.0000 'International Tables Vol C Tables 4.2.6.8 and 6.1.1.4'
N N 0.0061 0.0033 'International Tables Vol C Tables 4.2.6.8 and 6.1.1.4'
O O 0.0106 0.0060 'International Tables Vol C Tables 4.2.6.8 and 6.1.1.4'
Cl Cl 0.1484 0.1585 'International Tables Vol C Tables 4.2.6.8 and 6.1.1.4'

loop_
_geom_angle_atom_site_label_1
_geom_angle_atom_site_label_2
_geom_angle_atom_site_label_3
_geom_angle
C1 O1 C4 107.4(2)
C18 O5 C21 108.1(2)
O4 N1 O3 124.1(2)
O4 N1 C11 118.9(2)
O3 N1 C11 117.0(2)
O7 N2 O8 124.8(2)
O7 N2 C28 117.4(2)
O8 N2 C28 117.8(2)
O2 C1 O1 120.3(3)
O2 C1 C2 129.3(3)
O1 C1 C2 110.4(2)
C3 C2 C1 101.3(2)
C3 C2 C9 112.4(2)
C1 C2 C9 109.5(2)
C3 C2 C10 112.1(2)
C1 C2 C10 111.5(2)
C9 C2 C10 109.8(2)
C8 C3 C4 119.2(2)
C8 C3 C2 132.2(3)
C4 C3 C2 108.5(2)
C5 C4 C3 124.1(3)
C5 C4 O1 123.6(3)
C3 C4 O1 112.3(2)
C4 C5 C6 115.9(3)
C4 C5 H5 122.1
C6 C5 H5 122.1
C7 C6 C5 121.6(2)
C7 C6 H6 119.2
C5 C6 H6 119.2
C6 C7 C8 121.3(3)
C6 C7 H7 119.3
C8 C7 H7 119.3
C3 C8 C7 118.0(3)
C3 C8 H8 121.0
C7 C8 H8 121.0
C2 C9 H9A 109.5
C2 C9 H9B 109.5
H9A C9 H9B 109.5
C2 C9 H9C 109.5
H9A C9 H9C 109.5
H9B C9 H9C 109.5
C12 C10 C11 111.5(2)
C12 C10 C2 113.32(19)
C11 C10 C2 112.74(19)
C12 C10 H10 106.2
C11 C10 H10 106.2
C2 C10 H10 106.2
N1 C11 C10 107.54(19)
N1 C11 H11A 110.2
C10 C11 H11A 110.2
N1 C11 H11B 110.2
C10 C11 H11B 110.2
H11A C11 H11B 108.5
C13 C12 C17 116.7(2)
C13 C12 C10 122.6(2)
C17 C12 C10 120.7(2)
C12 C13 C14 122.7(2)
C12 C13 Cl1 120.34(19)
C14 C13 Cl1 116.9(2)
C15 C14 C13 119.1(3)
C15 C14 H14 120.4
C13 C14 H14 120.4
C14 C15 C16 120.1(2)
C14 C15 H15 120.0
C16 C15 H15 120.0
C15 C16 C17 119.8(2)
C15 C16 H16 120.1
C17 C16 H16 120.1
C16 C17 C12 121.5(2)
C16 C17 H17 119.2
C12 C17 H17 119.2
O6 C18 O5 121.0(2)
O6 C18 C19 128.5(2)
O5 C18 C19 110.4(2)
C20 C19 C18 100.6(2)
C20 C19 C26 114.2(2)
C18 C19 C26 109.3(2)
C20 C19 C27 110.1(2)
C18 C19 C27 111.0(2)
C26 C19 C27 111.1(2)
C21 C20 C25 119.1(2)
C21 C20 C19 108.3(2)
C25 C20 C19 132.6(2)
C20 C21 C22 124.5(3)
C20 C21 O5 112.3(2)
C22 C21 O5 123.2(2)
C21 C22 C23 115.3(3)
C21 C22 H22 122.4
C23 C22 H22 122.4
C24 C23 C22 121.9(3)
C24 C23 H23 119.1
C22 C23 H23 119.1
C23 C24 C25 121.0(3)
C23 C24 H24 119.5
C25 C24 H24 119.5
C20 C25 C24 118.2(3)
C20 C25 H25 120.9
C24 C25 H25 120.9
C19 C26 H26A 109.5
C19 C26 H26B 109.5
H26A C26 H26B 109.5
C19 C26 H26C 109.5
H26A C26 H26C 109.5
H26B C26 H26C 109.5
C29 C27 C28 111.9(2)
C29 C27 C19 113.2(2)
C28 C27 C19 110.7(2)
C29 C27 H27 106.9
C28 C27 H27 106.9
C19 C27 H27 106.9
N2 C28 C27 112.1(2)
N2 C28 H28A 109.2
C27 C28 H28A 109.2
N2 C28 H28B 109.2
C27 C28 H28B 109.2
H28A C28 H28B 107.9
C30 C29 C34 116.5(2)
C30 C29 C27 122.3(2)
C34 C29 C27 121.1(2)
C31 C30 C29 122.0(2)
C31 C30 Cl2 117.2(2)
C29 C30 Cl2 120.78(19)
C32 C31 C30 119.9(2)
C32 C31 H31 120.1
C30 C31 H31 120.1
C31 C32 C33 120.0(2)
C31 C32 H32 120.0
C33 C32 H32 120.0
C32 C33 C34 119.6(3)
C32 C33 H33 120.2
C34 C33 H33 120.2
C33 C34 C29 121.9(2)
C33 C34 H34 119.1
C29 C34 H34 119.1

loop_
_geom_bond_atom_site_label_1
_geom_bond_atom_site_label_2
_geom_bond_distance
Cl1 C13 1.755(3)
Cl2 C30 1.743(3)
O1 C1 1.385(3)
O1 C4 1.408(3)
O2 C1 1.197(3)
O3 N1 1.231(3)
O4 N1 1.225(3)
O5 C18 1.369(3)
O5 C21 1.396(3)
O6 C18 1.203(3)
O7 N2 1.223(3)
O8 N2 1.230(3)
N1 C11 1.491(3)
N2 C28 1.501(3)
C1 C2 1.529(3)
C2 C3 1.505(3)
C2 C9 1.536(3)
C2 C10 1.560(3)
C3 C8 1.376(4)
C3 C4 1.381(4)
C4 C5 1.373(3)
C5 C6 1.386(4)
C5 H5 0.9500
C6 C7 1.371(4)
C6 H6 0.9500
C7 C8 1.394(3)
C7 H7 0.9500
C8 H8 0.9500
C9 H9A 0.9800
C9 H9B 0.9800
C9 H9C 0.9800
C10 C12 1.526(3)
C10 C11 1.540(3)
C10 H10 1.0000
C11 H11A 0.9900
C11 H11B 0.9900
C12 C13 1.383(3)
C12 C17 1.393(3)
C13 C14 1.388(3)
C14 C15 1.372(4)
C14 H14 0.9500
C15 C16 1.384(4)
C15 H15 0.9500
C16 C17 1.388(3)
C16 H16 0.9500
C17 H17 0.9500
C18 C19 1.534(3)
C19 C20 1.513(3)
C19 C26 1.535(3)
C19 C27 1.569(3)
C20 C21 1.377(3)
C20 C25 1.378(4)
C21 C22 1.379(3)
C22 C23 1.390(4)
C22 H22 0.9500
C23 C24 1.377(4)
C23 H23 0.9500
C24 C25 1.394(4)
C24 H24 0.9500
C25 H25 0.9500
C26 H26A 0.9800
C26 H26B 0.9800
C26 H26C 0.9800
C27 C29 1.521(3)
C27 C28 1.535(3)
C27 H27 1.0000
C28 H28A 0.9900
C28 H28B 0.9900
C29 C30 1.387(3)
C29 C34 1.393(3)
C30 C31 1.387(3)
C31 C32 1.366(4)
C31 H31 0.9500
C32 C33 1.378(4)
C32 H32 0.9500
C33 C34 1.385(3)
C33 H33 0.9500
C34 H34 0.9500

loop_
_geom_torsion_atom_site_label_1
_geom_torsion_atom_site_label_2
_geom_torsion_atom_site_label_3
_geom_torsion_atom_site_label_4
_geom_torsion
C4 O1 C1 O2 -178.8(2)
C4 O1 C1 C2 1.3(3)
O2 C1 C2 C3 179.1(3)
O1 C1 C2 C3 -1.0(3)
O2 C1 C2 C9 60.3(4)
O1 C1 C2 C9 -119.8(2)
O2 C1 C2 C10 -61.5(4)
O1 C1 C2 C10 118.4(2)
C1 C2 C3 C8 -177.0(3)
C9 C2 C3 C8 -60.2(4)
C10 C2 C3 C8 64.0(4)
C1 C2 C3 C4 0.2(3)
C9 C2 C3 C4 117.0(2)
C10 C2 C3 C4 -118.8(2)
C8 C3 C4 C5 -1.8(4)
C2 C3 C4 C5 -179.4(2)
C8 C3 C4 O1 178.2(2)
C2 C3 C4 O1 0.6(3)
C1 O1 C4 C5 178.8(2)
C1 O1 C4 C3 -1.2(3)
C3 C4 C5 C6 1.1(4)
O1 C4 C5 C6 -178.9(2)
C4 C5 C6 C7 0.2(4)
C5 C6 C7 C8 -0.9(4)
C4 C3 C8 C7 1.0(3)
C2 C3 C8 C7 178.0(2)
C6 C7 C8 C3 0.3(4)
C3 C2 C10 C12 44.0(3)
C1 C2 C10 C12 -68.9(3)
C9 C2 C10 C12 169.6(2)
C3 C2 C10 C11 171.8(2)
C1 C2 C10 C11 58.9(3)
C9 C2 C10 C11 -62.6(3)
O4 N1 C11 C10 115.4(2)
O3 N1 C11 C10 -64.1(3)
C12 C10 C11 N1 -61.9(3)
C2 C10 C11 N1 169.3(2)
C11 C10 C12 C13 122.0(2)
C2 C10 C12 C13 -109.6(3)
C11 C10 C12 C17 -58.3(3)
C2 C10 C12 C17 70.2(3)
C17 C12 C13 C14 -1.6(4)
C10 C12 C13 C14 178.2(2)
C17 C12 C13 Cl1 177.90(18)
C10 C12 C13 Cl1 -2.3(3)
C12 C13 C14 C15 -0.1(4)
Cl1 C13 C14 C15 -179.6(2)
C13 C14 C15 C16 1.7(4)
C14 C15 C16 C17 -1.5(4)
C15 C16 C17 C12 -0.2(4)
C13 C12 C17 C16 1.7(4)
C10 C12 C17 C16 -178.1(2)
C21 O5 C18 O6 -173.7(2)
C21 O5 C18 C19 5.1(3)
O6 C18 C19 C20 173.3(3)
O5 C18 C19 C20 -5.4(3)
O6 C18 C19 C26 52.8(4)
O5 C18 C19 C26 -126.0(2)
O6 C18 C19 C27 -70.1(3)
O5 C18 C19 C27 111.1(2)
C18 C19 C20 C21 3.7(3)
C26 C19 C20 C21 120.7(2)
C27 C19 C20 C21 -113.5(2)
C18 C19 C20 C25 -175.9(3)
C26 C19 C20 C25 -58.9(4)
C27 C19 C20 C25 66.9(3)
C25 C20 C21 C22 -1.8(4)
C19 C20 C21 C22 178.5(2)
C25 C20 C21 O5 178.7(2)
C19 C20 C21 O5 -1.0(3)
C18 O5 C21 C20 -2.7(3)
C18 O5 C21 C22 177.8(2)
C20 C21 C22 C23 0.7(4)
O5 C21 C22 C23 -179.8(2)
C21 C22 C23 C24 1.4(4)
C22 C23 C24 C25 -2.4(4)
C21 C20 C25 C24 0.7(4)
C19 C20 C25 C24 -179.7(2)
C23 C24 C25 C20 1.3(4)
C20 C19 C27 C29 47.1(3)
C18 C19 C27 C29 -63.4(3)
C26 C19 C27 C29 174.7(2)
C20 C19 C27 C28 173.7(2)
C18 C19 C27 C28 63.1(3)
C26 C19 C27 C28 -58.7(3)
O7 N2 C28 C27 138.9(2)
O8 N2 C28 C27 -41.1(3)
C29 C27 C28 N2 -43.6(3)
C19 C27 C28 N2 -170.88(19)
C28 C27 C29 C30 128.5(2)
C19 C27 C29 C30 -105.6(3)
C28 C27 C29 C34 -51.3(3)
C19 C27 C29 C34 74.6(3)
C34 C29 C30 C31 -1.8(4)
C27 C29 C30 C31 178.4(2)
C34 C29 C30 Cl2 177.57(17)
C27 C29 C30 Cl2 -2.3(3)
C29 C30 C31 C32 0.3(4)
Cl2 C30 C31 C32 -179.0(2)
C30 C31 C32 C33 0.9(4)
C31 C32 C33 C34 -0.7(4)
C32 C33 C34 C29 -0.8(4)
C30 C29 C34 C33 2.0(3)
C27 C29 C34 C33 -178.2(2)
